data_7013613
loop_
_publ_author_name
'Iino, Atsushi'
'Suzuki, Takayoshi'
'Kaizaki, Sumio'

_publ_section_title
;
 Syntheses, structures, magnetic and spectroscopic properties of
 bis(pentane-2,4-dionato)chromium(iii) complexes incorporating 3- or
 4-pyridyl-substituted nitronyl and imino nitroxides
;
_journal_issue 24
_journal_name_full 'Dalton Transactions'
_journal_page_first 4604
_journal_paper_doi 10.1039/b310571g
_journal_year 2003
_chemical_formula_moiety 'C34 H46 Cr N6 O8 1+, F6 P -1, H2 O'
_chemical_formula_sum 'C34 H48 Cr F6 N6 O9 P'
_chemical_formula_weight 881.75
_chemical_name_common
;
cis-bis(pentane-2,4-dionato)bis(4,4,5,5-tetramethyl-2-(3-
pyridyl)imidazolin-1-oxyl 3-oxide)chromium(iii) Hexafluorophosphate
Hydrate
;
_chemical_name_systematic
;
cis-bis(pentane-2,4-dionato)bis(4,4,5,5-tetramethyl-2-(3-pyridyl)imidazolin-
1-oxyl 3-oxide)chromium(III) Hexafluorophosphate Hydrate
;
_space_group_IT_number 15
_symmetry_cell_setting monoclinic
_symmetry_space_group_name_Hall '-C 2yc'
_symmetry_space_group_name_H-M 'C 1 2/c 1'
_atom_sites_solution_hydrogens geom
_atom_sites_solution_primary heavy
_atom_sites_solution_secondary difmap
_audit_creation_method SHELXL-97
_cell_angle_alpha 90.00
_cell_angle_beta 95.221(12)
_cell_angle_gamma 90.00
_cell_formula_units_Z 4
_cell_length_a 25.410(2)
_cell_length_b 13.622(3)
_cell_length_c 12.851(3)
_cell_measurement_reflns_used 25
_cell_measurement_temperature 296(2)
_cell_measurement_theta_max 14.9
_cell_measurement_theta_min 14.2
_cell_volume 4429.7(15)
_computing_cell_refinement 'MSC/AFC Diffractometer Control'
_computing_data_collection 'MSC/AFC Diffractometer Control'
_computing_data_reduction 'teXsan Ver. 1.11'
_computing_molecular_graphics ORTEP
_computing_publication_material SHELXL-97
_computing_structure_refinement 'SHELXL-97 (Sheldrick, 1997)'
_computing_structure_solution 'SHELXS-97 (Sheldrick, 1997)'
_diffrn_ambient_temperature 296(2)
_diffrn_measured_fraction_theta_full 0.996
_diffrn_measured_fraction_theta_max 0.996
_diffrn_measurement_device 'Rigaku AFC 5R'
_diffrn_measurement_device_type 'Rigaku AFC 5R'
_diffrn_measurement_method \w-2\q
_diffrn_radiation_monochromator graphite
_diffrn_radiation_source 'rotating anode'
_diffrn_radiation_type 'Mo K\a'
_diffrn_radiation_wavelength 0.71069
_diffrn_reflns_av_R_equivalents 0.0620
_diffrn_reflns_av_sigmaI/netI 0.2627
_diffrn_reflns_limit_h_max 35
_diffrn_reflns_limit_h_min -35
_diffrn_reflns_limit_k_max 19
_diffrn_reflns_limit_k_min 0
_diffrn_reflns_limit_l_max 0
_diffrn_reflns_limit_l_min -18
_diffrn_reflns_number 6738
_diffrn_reflns_theta_full 30.04
_diffrn_reflns_theta_max 30.04
_diffrn_reflns_theta_min 2.28
_diffrn_standards_decay_% 0.16
_diffrn_standards_interval_count 150
_diffrn_standards_number 3
_exptl_absorpt_coefficient_mu 0.373
_exptl_absorpt_correction_T_max 1.000
_exptl_absorpt_correction_T_min 0.948
_exptl_absorpt_correction_type psi-scan?
_exptl_absorpt_process_details '(North, Phillips & Mathews, 1968)'
_exptl_crystal_colour dark_blue
_exptl_crystal_density_diffrn 1.322
_exptl_crystal_density_method 'not measured'
_exptl_crystal_description prism
_exptl_crystal_F_000 1836
_exptl_crystal_size_max 0.2
_exptl_crystal_size_mid 0.1
_exptl_crystal_size_min 0.1
_refine_diff_density_max 0.725
_refine_diff_density_min -0.658
_refine_diff_density_rms 0.100
_refine_ls_abs_structure_details centrosymmetric
_refine_ls_extinction_method none
_refine_ls_goodness_of_fit_ref 1.035
_refine_ls_hydrogen_treatment 'constr except for the H atoms of hydrated molecule which did not included'
_refine_ls_matrix_type full
_refine_ls_number_parameters 258
_refine_ls_number_reflns 6467
_refine_ls_number_restraints 0
_refine_ls_restrained_S_all 1.035
_refine_ls_R_factor_all 0.2881
_refine_ls_R_factor_gt 0.0608
_refine_ls_shift/su_max 0.003
_refine_ls_shift/su_mean 0.000
_refine_ls_structure_factor_coef Fsqd
_refine_ls_weighting_details 'calc w=1/[\s^2^(Fo^2^)+(0.1000P)^2^+0.0000P] where P=(Fo^2^+2Fc^2^)/3'
_refine_ls_weighting_scheme calc
_refine_ls_wR_factor_gt 0.1874
_refine_ls_wR_factor_ref 0.2530
_reflns_number_gt 1944
_reflns_number_total 6467
_reflns_threshold_expression 'I > 2\s(I)'
_cod_data_source_file b310571g.txt
_cod_data_source_block cisNIT3py
_cod_original_cell_volume 4429.6(14)
_cod_database_code 7013613

loop_
_symmetry_equiv_pos_as_xyz
'x, y, z'
'-x, y, -z+1/2'
'x+1/2, y+1/2, z'
'-x+1/2, y+1/2, -z+1/2'
'-x, -y, -z'
'x, -y, z-1/2'
'-x+1/2, -y+1/2, -z'
'x+1/2, -y+1/2, z-1/2'

loop_
_atom_site_label
_atom_site_type_symbol
_atom_site_fract_x
_atom_site_fract_y
_atom_site_fract_z
_atom_site_U_iso_or_equiv
_atom_site_adp_type
_atom_site_occupancy
_atom_site_symmetry_multiplicity
_atom_site_calc_flag
_atom_site_refinement_flags
_atom_site_disorder_assembly
_atom_site_disorder_group
Cr Cr 0.5000 0.51677(8) 0.2500 0.0328(3) Uani 1 2 d S . .
P P 0.2500 0.2500 0.0000 0.0436(5) Uani 1 2 d S . .
F1 F 0.29963(13) 0.2500(3) 0.0856(3) 0.0692(11) Uani 1 1 d . . .
F2 F 0.26413(16) 0.1416(3) -0.0340(3) 0.0838(13) Uani 1 1 d . . .
F3 F 0.21419(16) 0.2066(4) 0.0834(3) 0.0881(13) Uani 1 1 d . . .
O1 O 0.66207(18) 0.7229(3) 0.3677(3) 0.0730(14) Uani 1 1 d . . .
O2 O 0.62315(18) 0.9657(3) 0.1230(3) 0.0667(13) Uani 1 1 d . . .
O3 O 0.55894(12) 0.5188(3) 0.3570(3) 0.0395(8) Uani 1 1 d . . .
O4 O 0.53379(13) 0.4160(3) 0.1715(3) 0.0437(9) Uani 1 1 d . . .
O10 O 0.5000 0.128(2) 0.2500 0.203(11) Uiso 0.50 2 d SP . .
O11 O 0.5000 0.0000 0.5000 0.286(18) Uiso 0.50 2 d SP . .
N1 N 0.66244(17) 0.8052(3) 0.3199(3) 0.0442(11) Uani 1 1 d . . .
N2 N 0.64466(17) 0.9190(3) 0.2021(3) 0.0420(11) Uani 1 1 d . . .
N3 N 0.53660(15) 0.6270(3) 0.1686(3) 0.0340(9) Uani 1 1 d . . .
C1 C 0.59803(19) 0.7609(4) 0.1681(4) 0.0371(11) Uani 1 1 d . . .
C2 C 0.57111(18) 0.6886(4) 0.2184(4) 0.0344(11) Uani 1 1 d . . .
H2 H 0.5775 0.6830 0.2905 0.042 Uiso 1 1 calc R . .
C4 C 0.52673(19) 0.6361(4) 0.0644(4) 0.0389(12) Uani 1 1 d . . .
H4 H 0.5024 0.5942 0.0290 0.049 Uiso 1 1 calc R . .
C5 C 0.5518(2) 0.7062(4) 0.0087(4) 0.0471(14) Uani 1 1 d . . .
H5 H 0.5445 0.7109 -0.0634 0.057 Uiso 1 1 calc R . .
C6 C 0.5875(2) 0.7686(4) 0.0607(4) 0.0448(13) Uani 1 1 d . . .
H6 H 0.6047 0.8159 0.0240 0.056 Uiso 1 1 calc R . .
C7 C 0.63448(19) 0.8266(4) 0.2284(4) 0.0374(12) Uani 1 1 d . . .
C8 C 0.7007(2) 0.8845(4) 0.3535(4) 0.0414(13) Uani 1 1 d . . .
C9 C 0.6777(2) 0.9720(4) 0.2885(4) 0.0425(13) Uani 1 1 d . . .
C10 C 0.7545(2) 0.8494(5) 0.3210(5) 0.0663(18) Uani 1 1 d . . .
H10A H 0.7630 0.7869 0.3525 0.082 Uiso 1 1 calc R . .
H10B H 0.7813 0.8962 0.3438 0.082 Uiso 1 1 calc R . .
H10C H 0.7526 0.8432 0.2463 0.082 Uiso 1 1 calc R . .
C11 C 0.7038(3) 0.8971(5) 0.4708(4) 0.0612(17) Uani 1 1 d . . .
H11A H 0.7236 0.8437 0.5038 0.077 Uiso 1 1 calc R . .
H11B H 0.6688 0.8975 0.4931 0.077 Uiso 1 1 calc R . .
H11C H 0.7211 0.9580 0.4898 0.077 Uiso 1 1 calc R . .
C12 C 0.7164(3) 1.0387(5) 0.2411(5) 0.069(2) Uani 1 1 d . . .
H12A H 0.7377 1.0721 0.2958 0.085 Uiso 1 1 calc R . .
H12B H 0.6975 1.0862 0.1969 0.085 Uiso 1 1 calc R . .
H12C H 0.7388 1.0005 0.2005 0.085 Uiso 1 1 calc R . .
C13 C 0.6398(3) 1.0332(5) 0.3471(5) 0.070(2) Uani 1 1 d . . .
H13A H 0.6591 1.0660 0.4047 0.085 Uiso 1 1 calc R . .
H13B H 0.6136 0.9912 0.3729 0.085 Uiso 1 1 calc R . .
H13C H 0.6228 1.0811 0.3007 0.085 Uiso 1 1 calc R . .
C16 C 0.6427(2) 0.4909(5) 0.4477(5) 0.0576(16) Uani 1 1 d . . .
H16A H 0.6261 0.4946 0.5117 0.074 Uiso 1 1 calc R . .
H16B H 0.6597 0.5522 0.4355 0.074 Uiso 1 1 calc R . .
H16C H 0.6686 0.4393 0.4529 0.074 Uiso 1 1 calc R . .
C17 C 0.6017(2) 0.4695(4) 0.3586(4) 0.0412(13) Uani 1 1 d . . .
C18 C 0.6123(2) 0.3983(4) 0.2859(5) 0.0506(15) Uani 1 1 d . . .
H18 H 0.6442 0.3646 0.2963 0.061 Uiso 1 1 calc R . .
C19 C 0.5780(2) 0.3739(4) 0.1975(4) 0.0415(13) Uani 1 1 d . . .
C20 C 0.5935(3) 0.2937(5) 0.1265(5) 0.0625(17) Uani 1 1 d . . .
H20A H 0.5731 0.2359 0.1375 0.076 Uiso 1 1 calc R . .
H20B H 0.6304 0.2793 0.1412 0.076 Uiso 1 1 calc R . .
H20C H 0.5868 0.3145 0.0551 0.076 Uiso 1 1 calc R . .

loop_
_atom_site_aniso_label
_atom_site_aniso_U_11
_atom_site_aniso_U_22
_atom_site_aniso_U_33
_atom_site_aniso_U_23
_atom_site_aniso_U_13
_atom_site_aniso_U_12
Cr 0.0251(5) 0.0309(6) 0.0409(7) 0.000 -0.0051(5) 0.000
P 0.0428(11) 0.0342(11) 0.0521(12) -0.0036(9) -0.0049(9) -0.0003(9)
F1 0.057(2) 0.068(3) 0.078(2) -0.004(2) -0.0228(18) 0.0004(18)
F2 0.097(3) 0.051(2) 0.098(3) -0.027(2) -0.020(2) 0.022(2)
F3 0.081(3) 0.105(4) 0.079(3) 0.017(3) 0.015(2) -0.015(2)
O1 0.086(3) 0.052(3) 0.074(3) 0.024(2) -0.029(3) -0.023(2)
O2 0.089(3) 0.052(3) 0.054(3) 0.016(2) -0.021(2) -0.020(2)
O3 0.0306(17) 0.039(2) 0.047(2) -0.0011(17) -0.0070(15) 0.0011(16)
O4 0.038(2) 0.041(2) 0.050(2) -0.0072(18) -0.0059(17) 0.0061(16)
N1 0.045(3) 0.042(3) 0.044(3) 0.002(2) -0.006(2) -0.011(2)
N2 0.051(3) 0.042(3) 0.032(2) 0.000(2) -0.0048(19) -0.014(2)
N3 0.029(2) 0.035(2) 0.038(2) -0.0046(18) -0.0005(17) -0.0005(17)
C1 0.039(3) 0.033(3) 0.038(3) 0.001(2) 0.000(2) -0.004(2)
C2 0.034(3) 0.036(3) 0.033(3) -0.002(2) 0.001(2) -0.002(2)
C4 0.040(3) 0.038(3) 0.038(3) -0.011(2) -0.002(2) -0.004(2)
C5 0.050(3) 0.057(4) 0.033(3) -0.008(3) 0.001(2) -0.006(3)
C6 0.052(3) 0.043(3) 0.040(3) 0.002(3) 0.010(2) -0.007(3)
C7 0.040(3) 0.039(3) 0.033(3) 0.005(2) 0.000(2) -0.010(2)
C8 0.046(3) 0.048(3) 0.030(3) -0.006(2) -0.001(2) -0.013(3)
C9 0.048(3) 0.043(3) 0.036(3) -0.006(3) 0.003(2) -0.017(3)
C10 0.046(4) 0.080(5) 0.072(4) -0.003(4) -0.001(3) -0.007(3)
C11 0.076(4) 0.065(4) 0.041(3) -0.002(3) -0.005(3) -0.008(3)
C12 0.087(5) 0.072(5) 0.045(4) 0.002(3) -0.002(3) -0.039(4)
C13 0.093(5) 0.055(4) 0.061(4) -0.011(3) 0.004(4) 0.004(4)
C16 0.041(3) 0.062(4) 0.066(4) -0.001(3) -0.021(3) 0.005(3)
C17 0.035(3) 0.039(3) 0.047(3) 0.013(3) -0.007(2) 0.002(2)
C18 0.037(3) 0.053(4) 0.060(4) 0.002(3) -0.002(3) 0.015(3)
C19 0.037(3) 0.037(3) 0.050(3) 0.002(3) 0.002(2) 0.001(2)
C20 0.064(4) 0.048(4) 0.076(4) -0.009(3) 0.011(3) 0.016(3)

loop_
_atom_type_symbol
_atom_type_description
_atom_type_scat_dispersion_real
_atom_type_scat_dispersion_imag
_atom_type_scat_source
C C 0.0033 0.0016 'International Tables Vol C Tables 4.2.6.8 and 6.1.1.4'
H H 0.0000 0.0000 'International Tables Vol C Tables 4.2.6.8 and 6.1.1.4'
O O 0.0106 0.0060 'International Tables Vol C Tables 4.2.6.8 and 6.1.1.4'
N N 0.0061 0.0033 'International Tables Vol C Tables 4.2.6.8 and 6.1.1.4'
Cr Cr 0.3209 0.6236 'International Tables Vol C Tables 4.2.6.8 and 6.1.1.4'
F F 0.0171 0.0103 'International Tables Vol C Tables 4.2.6.8 and 6.1.1.4'
P P 0.1023 0.0942 'International Tables Vol C Tables 4.2.6.8 and 6.1.1.4'

loop_
_geom_angle_atom_site_label_1
_geom_angle_atom_site_label_2
_geom_angle_atom_site_label_3
_geom_angle
_geom_angle_site_symmetry_1
_geom_angle_site_symmetry_3
_geom_angle_publ_flag
O3 Cr O3 178.4(2) . 2_655 ?
O3 Cr O4 89.48(14) . 2_655 ?
O3 Cr O4 91.67(14) 2_655 2_655 ?
O3 Cr O4 91.67(14) . . ?
O3 Cr O4 89.48(14) 2_655 . ?
O4 Cr O4 90.4(2) 2_655 . ?
O3 Cr N3 89.14(14) . 2_655 ?
O3 Cr N3 89.69(15) 2_655 2_655 ?
O4 Cr N3 90.56(15) 2_655 2_655 ?
O4 Cr N3 178.73(16) . 2_655 ?
O3 Cr N3 89.69(15) . . ?
O3 Cr N3 89.14(14) 2_655 . ?
O4 Cr N3 178.73(16) 2_655 . ?
O4 Cr N3 90.56(15) . . ?
N3 Cr N3 88.5(2) 2_655 . ?
F3 P F3 179.998(1) . 7 ?
F3 P F2 89.9(2) . . ?
F3 P F2 90.1(2) 7 . ?
F3 P F2 90.1(2) . 7 ?
F3 P F2 89.9(2) 7 7 ?
F2 P F2 179.996(1) . 7 ?
F3 P F1 90.0(2) . . ?
F3 P F1 90.0(2) 7 . ?
F2 P F1 90.28(18) . . ?
F2 P F1 89.72(18) 7 . ?
F3 P F1 90.0(2) . 7 ?
F3 P F1 90.0(2) 7 7 ?
F2 P F1 89.72(18) . 7 ?
F2 P F1 90.28(18) 7 7 ?
F1 P F1 180.0(2) . 7 ?
C17 O3 Cr 127.3(3) . . ?
C19 O4 Cr 126.8(3) . . ?
O1 N1 C7 125.5(4) . . ?
O1 N1 C8 122.0(4) . . ?
C7 N1 C8 111.9(4) . . ?
O2 N2 C7 126.3(4) . . ?
O2 N2 C9 120.9(4) . . ?
C7 N2 C9 111.9(4) . . ?
C2 N3 C4 118.2(4) . . ?
C2 N3 Cr 120.9(3) . . ?
C4 N3 Cr 120.8(3) . . ?
C6 C1 C2 117.2(5) . . ?
C6 C1 C7 122.6(5) . . ?
C2 C1 C7 120.2(4) . . ?
N3 C2 C1 123.5(4) . . ?
N3 C2 H2 118.2 . . ?
C1 C2 H2 118.2 . . ?
N3 C4 C5 121.8(5) . . ?
N3 C4 H4 119.1 . . ?
C5 C4 H4 119.1 . . ?
C6 C5 C4 119.3(5) . . ?
C6 C5 H5 120.3 . . ?
C4 C5 H5 120.3 . . ?
C5 C6 C1 119.9(5) . . ?
C5 C6 H6 120.1 . . ?
C1 C6 H6 120.1 . . ?
N2 C7 N1 109.0(4) . . ?
N2 C7 C1 124.9(4) . . ?
N1 C7 C1 126.1(4) . . ?
N1 C8 C11 110.1(5) . . ?
N1 C8 C10 105.5(5) . . ?
C11 C8 C10 109.8(5) . . ?
N1 C8 C9 101.4(4) . . ?
C11 C8 C9 115.8(5) . . ?
C10 C8 C9 113.3(5) . . ?
C12 C9 N2 109.3(4) . . ?
C12 C9 C13 109.6(5) . . ?
N2 C9 C13 106.9(4) . . ?
C12 C9 C8 117.1(5) . . ?
N2 C9 C8 100.7(4) . . ?
C13 C9 C8 112.4(4) . . ?
C8 C10 H10A 109.5 . . ?
C8 C10 H10B 109.5 . . ?
H10A C10 H10B 109.5 . . ?
C8 C10 H10C 109.5 . . ?
H10A C10 H10C 109.5 . . ?
H10B C10 H10C 109.5 . . ?
C8 C11 H11A 109.5 . . ?
C8 C11 H11B 109.5 . . ?
H11A C11 H11B 109.5 . . ?
C8 C11 H11C 109.5 . . ?
H11A C11 H11C 109.5 . . ?
H11B C11 H11C 109.5 . . ?
C9 C12 H12A 109.5 . . ?
C9 C12 H12B 109.5 . . ?
H12A C12 H12B 109.5 . . ?
C9 C12 H12C 109.5 . . ?
H12A C12 H12C 109.5 . . ?
H12B C12 H12C 109.5 . . ?
C9 C13 H13A 109.5 . . ?
C9 C13 H13B 109.5 . . ?
H13A C13 H13B 109.5 . . ?
C9 C13 H13C 109.5 . . ?
H13A C13 H13C 109.5 . . ?
H13B C13 H13C 109.5 . . ?
C17 C16 H16A 109.5 . . ?
C17 C16 H16B 109.5 . . ?
H16A C16 H16B 109.5 . . ?
C17 C16 H16C 109.5 . . ?
H16A C16 H16C 109.5 . . ?
H16B C16 H16C 109.5 . . ?
O3 C17 C18 125.0(5) . . ?
O3 C17 C16 116.1(5) . . ?
C18 C17 C16 118.9(5) . . ?
C17 C18 C19 124.3(5) . . ?
C17 C18 H18 117.8 . . ?
C19 C18 H18 117.8 . . ?
O4 C19 C18 124.8(5) . . ?
O4 C19 C20 116.1(5) . . ?
C18 C19 C20 119.1(5) . . ?
C19 C20 H20A 109.5 . . ?
C19 C20 H20B 109.5 . . ?
H20A C20 H20B 109.5 . . ?
C19 C20 H20C 109.5 . . ?
H20A C20 H20C 109.5 . . ?
H20B C20 H20C 109.5 . . ?

loop_
_geom_bond_atom_site_label_1
_geom_bond_atom_site_label_2
_geom_bond_distance
_geom_bond_site_symmetry_2
_geom_bond_publ_flag
Cr O3 1.939(3) . ?
Cr O3 1.939(3) 2_655 ?
Cr O4 1.949(4) 2_655 ?
Cr O4 1.949(4) . ?
Cr N3 2.095(4) 2_655 ?
Cr N3 2.095(4) . ?
P F3 1.582(4) . ?
P F3 1.582(4) 7 ?
P F2 1.589(4) . ?
P F2 1.589(4) 7 ?
P F1 1.596(3) . ?
P F1 1.596(3) 7 ?
O1 N1 1.279(6) . ?
O2 N2 1.280(5) . ?
O3 C17 1.277(6) . ?
O4 C19 1.279(6) . ?
N1 C7 1.350(6) . ?
N1 C8 1.491(6) . ?
N2 C7 1.334(6) . ?
N2 C9 1.513(6) . ?
N3 C2 1.335(6) . ?
N3 C4 1.345(6) . ?
C1 C6 1.385(7) . ?
C1 C2 1.391(7) . ?
C1 C7 1.459(7) . ?
C2 H2 0.9300 . ?
C4 C5 1.383(7) . ?
C4 H4 0.9300 . ?
C5 C6 1.373(7) . ?
C5 H5 0.9300 . ?
C6 H6 0.9300 . ?
C8 C11 1.512(7) . ?
C8 C10 1.540(8) . ?
C8 C9 1.540(8) . ?
C9 C12 1.509(7) . ?
C9 C13 1.524(8) . ?
C10 H10A 0.9600 . ?
C10 H10B 0.9600 . ?
C10 H10C 0.9600 . ?
C11 H11A 0.9600 . ?
C11 H11B 0.9600 . ?
C11 H11C 0.9600 . ?
C12 H12A 0.9600 . ?
C12 H12B 0.9600 . ?
C12 H12C 0.9600 . ?
C13 H13A 0.9600 . ?
C13 H13B 0.9600 . ?
C13 H13C 0.9600 . ?
C16 C17 1.505(7) . ?
C16 H16A 0.9600 . ?
C16 H16B 0.9600 . ?
C16 H16C 0.9600 . ?
C17 C18 1.390(8) . ?
C18 C19 1.407(7) . ?
C18 H18 0.9300 . ?
C19 C20 1.499(7) . ?
C20 H20A 0.9600 . ?
C20 H20B 0.9600 . ?
C20 H20C 0.9600 . ?

loop_
_geom_torsion_atom_site_label_1
_geom_torsion_atom_site_label_2
_geom_torsion_atom_site_label_3
_geom_torsion_atom_site_label_4
_geom_torsion
_geom_torsion_site_symmetry_1
_geom_torsion_site_symmetry_2
_geom_torsion_site_symmetry_3
_geom_torsion_site_symmetry_4
_geom_torsion_publ_flag
O3 Cr O3 C17 -132.2(4) 2_655 . . . ?
O4 Cr O3 C17 93.0(4) 2_655 . . . ?
O4 Cr O3 C17 2.6(4) . . . . ?
N3 Cr O3 C17 -176.5(4) 2_655 . . . ?
N3 Cr O3 C17 -88.0(4) . . . . ?
O3 Cr O4 C19 2.2(4) . . . . ?
O3 Cr O4 C19 -179.0(4) 2_655 . . . ?
O4 Cr O4 C19 -87.3(4) 2_655 . . . ?
N3 Cr O4 C19 131(7) 2_655 . . . ?
N3 Cr O4 C19 91.9(4) . . . . ?
O3 Cr N3 C2 -25.0(4) . . . . ?
O3 Cr N3 C2 153.8(4) 2_655 . . . ?
O4 Cr N3 C2 25(7) 2_655 . . . ?
O4 Cr N3 C2 -116.7(4) . . . . ?
N3 Cr N3 C2 64.1(3) 2_655 . . . ?
O3 Cr N3 C4 153.6(4) . . . . ?
O3 Cr N3 C4 -27.5(4) 2_655 . . . ?
O4 Cr N3 C4 -157(7) 2_655 . . . ?
O4 Cr N3 C4 61.9(4) . . . . ?
N3 Cr N3 C4 -117.2(4) 2_655 . . . ?
C4 N3 C2 C1 -1.0(7) . . . . ?
Cr N3 C2 C1 177.6(4) . . . . ?
C6 C1 C2 N3 0.6(8) . . . . ?
C7 C1 C2 N3 178.9(5) . . . . ?
C2 N3 C4 C5 0.9(7) . . . . ?
Cr N3 C4 C5 -177.8(4) . . . . ?
N3 C4 C5 C6 -0.3(8) . . . . ?
C4 C5 C6 C1 -0.1(8) . . . . ?
C2 C1 C6 C5 0.0(8) . . . . ?
C7 C1 C6 C5 -178.3(5) . . . . ?
O2 N2 C7 N1 -176.2(5) . . . . ?
C9 N2 C7 N1 -7.4(6) . . . . ?
O2 N2 C7 C1 2.6(9) . . . . ?
C9 N2 C7 C1 171.4(5) . . . . ?
O1 N1 C7 N2 -179.9(5) . . . . ?
C8 N1 C7 N2 -8.2(6) . . . . ?
O1 N1 C7 C1 1.3(9) . . . . ?
C8 N1 C7 C1 172.9(5) . . . . ?
C6 C1 C7 N2 28.5(8) . . . . ?
C2 C1 C7 N2 -149.7(5) . . . . ?
C6 C1 C7 N1 -152.8(5) . . . . ?
C2 C1 C7 N1 28.9(8) . . . . ?
O1 N1 C8 C11 -45.4(7) . . . . ?
C7 N1 C8 C11 142.6(5) . . . . ?
O1 N1 C8 C10 73.0(6) . . . . ?
C7 N1 C8 C10 -99.0(5) . . . . ?
O1 N1 C8 C9 -168.6(5) . . . . ?
C7 N1 C8 C9 19.4(5) . . . . ?
O2 N2 C9 C12 -47.9(7) . . . . ?
C7 N2 C9 C12 142.6(5) . . . . ?
O2 N2 C9 C13 70.6(6) . . . . ?
C7 N2 C9 C13 -98.9(5) . . . . ?
O2 N2 C9 C8 -171.7(5) . . . . ?
C7 N2 C9 C8 18.8(5) . . . . ?
N1 C8 C9 C12 -139.4(5) . . . . ?
C11 C8 C9 C12 101.5(6) . . . . ?
C10 C8 C9 C12 -26.7(7) . . . . ?
N1 C8 C9 N2 -21.0(5) . . . . ?
C11 C8 C9 N2 -140.2(5) . . . . ?
C10 C8 C9 N2 91.6(5) . . . . ?
N1 C8 C9 C13 92.4(5) . . . . ?
C11 C8 C9 C13 -26.7(6) . . . . ?
C10 C8 C9 C13 -154.9(5) . . . . ?
Cr O3 C17 C18 -5.2(8) . . . . ?
Cr O3 C17 C16 175.6(4) . . . . ?
O3 C17 C18 C19 3.0(9) . . . . ?
C16 C17 C18 C19 -177.9(5) . . . . ?
Cr O4 C19 C18 -4.5(8) . . . . ?
Cr O4 C19 C20 176.0(4) . . . . ?
C17 C18 C19 O4 2.2(9) . . . . ?
C17 C18 C19 C20 -178.4(6) . . . . ?
